data_1504412
loop_
_publ_author_name
'Yu, Lei'
'Zhu, Qin-Yu'
'Zhang, Yong'
'Lei, Zhi-Xin'
'Niu, Gai-Yan'
'Dai, Jie'

_publ_section_title
;
 Proton effects on diazafluorene derivatives with sulfur-rich
 substituents, a structural, spectroscopic and theoretical study.
;
_journal_issue 51
_journal_name_full 'The journal of physical chemistry. A'
_journal_page_first 13672
_journal_page_last 13678
_journal_paper_doi 10.1021/jp8073283
_journal_volume 112
_journal_year 2008
_chemical_formula_moiety 'C18 H16 N2 S4'
_chemical_formula_sum 'C18 H16 N2 S4'
_chemical_formula_weight 388.57
_chemical_name_systematic
; 
 ? 
;
_space_group_IT_number 2
_symmetry_cell_setting triclinic
_symmetry_Int_Tables_number 2
_symmetry_space_group_name_Hall '-P 1'
_symmetry_space_group_name_H-M 'P -1'
_atom_sites_solution_hydrogens geom
_atom_sites_solution_primary direct
_atom_sites_solution_secondary difmap
_audit_creation_method SHELXL-97
_cell_angle_alpha 106.546(3)
_cell_angle_beta 106.556(3)
_cell_angle_gamma 103.482(3)
_cell_formula_units_Z 4
_cell_length_a 9.894(3)
_cell_length_b 13.952(4)
_cell_length_c 14.722(4)
_cell_measurement_reflns_used 5826
_cell_measurement_temperature 193(2)
_cell_measurement_theta_max 25.3
_cell_measurement_theta_min 3.0
_cell_volume 1754.7(9)
_computing_cell_refinement CrystalClear
_computing_data_collection CrystalClear
_computing_data_reduction CrystalStructure
_computing_structure_refinement 'SHELXL-97 (Sheldrick, 1997)'
_computing_structure_solution 'SHELXS-97 (Sheldrick, 1990)'
_diffrn_ambient_temperature 193(2)
_diffrn_detector_area_resol_mean 7.31
_diffrn_measured_fraction_theta_full 0.995
_diffrn_measured_fraction_theta_max 0.995
_diffrn_measurement_device_type 'Rigaku Mercury'
_diffrn_measurement_method \w
_diffrn_radiation_monochromator graphite
_diffrn_radiation_source 'fine-focus sealed tube'
_diffrn_radiation_type MoK\a
_diffrn_radiation_wavelength 0.71070
_diffrn_reflns_av_R_equivalents 0.0511
_diffrn_reflns_av_sigmaI/netI 0.0755
_diffrn_reflns_limit_h_max 11
_diffrn_reflns_limit_h_min -11
_diffrn_reflns_limit_k_max 16
_diffrn_reflns_limit_k_min -16
_diffrn_reflns_limit_l_max 16
_diffrn_reflns_limit_l_min -17
_diffrn_reflns_number 17328
_diffrn_reflns_theta_full 25.35
_diffrn_reflns_theta_max 25.35
_diffrn_reflns_theta_min 3.02
_exptl_absorpt_coefficient_mu 0.544
_exptl_absorpt_correction_T_max 0.957
_exptl_absorpt_correction_T_min 0.698
_exptl_absorpt_correction_type multi-scan
_exptl_absorpt_process_details 'Jacobson, R. (1998) Private communication'
_exptl_crystal_colour yellow
_exptl_crystal_density_diffrn 1.471
_exptl_crystal_density_method 'not measured'
_exptl_crystal_description block
_exptl_crystal_F_000 808
_exptl_crystal_size_max 0.45
_exptl_crystal_size_mid 0.30
_exptl_crystal_size_min 0.08
_refine_diff_density_max 0.342
_refine_diff_density_min -0.333
_refine_diff_density_rms 0.072
_refine_ls_extinction_method none
_refine_ls_goodness_of_fit_ref 1.147
_refine_ls_hydrogen_treatment constr
_refine_ls_matrix_type full
_refine_ls_number_parameters 438
_refine_ls_number_reflns 6381
_refine_ls_number_restraints 0
_refine_ls_restrained_S_all 1.147
_refine_ls_R_factor_all 0.0871
_refine_ls_R_factor_gt 0.0619
_refine_ls_shift/su_max 0.000
_refine_ls_shift/su_mean 0.000
_refine_ls_structure_factor_coef Fsqd
_refine_ls_weighting_details 'calc w=1/[\s^2^(Fo^2^)+(0.0280P)^2^+1.4132P] where P=(Fo^2^+2Fc^2^)/3'
_refine_ls_weighting_scheme calc
_refine_ls_wR_factor_gt 0.1032
_refine_ls_wR_factor_ref 0.1125
_reflns_number_gt 4971
_reflns_number_total 6381
_reflns_threshold_expression >2sigma(I)
_cod_data_source_file jp8073283_si_002.cif
_cod_data_source_block shelxl
_cod_original_cell_volume 1754.7(8)
_cod_database_code 1504412

loop_
_symmetry_equiv_pos_as_xyz
'x, y, z'
'-x, -y, -z'

loop_
_atom_site_label
_atom_site_type_symbol
_atom_site_fract_x
_atom_site_fract_y
_atom_site_fract_z
_atom_site_U_iso_or_equiv
_atom_site_adp_type
_atom_site_occupancy
_atom_site_symmetry_multiplicity
_atom_site_calc_flag
_atom_site_refinement_flags
S1 S 0.42630(10) 0.40832(8) 0.31754(7) 0.0277(2) Uani 1 1 d .
S2 S 0.72306(10) 0.40803(8) 0.42400(8) 0.0304(2) Uani 1 1 d .
S3 S 0.52526(11) 0.49525(9) 0.17169(8) 0.0375(3) Uani 1 1 d .
S4 S 0.86439(11) 0.50159(8) 0.29962(8) 0.0368(3) Uani 1 1 d .
S5 S 0.21691(10) 0.09480(8) 0.20890(7) 0.0268(2) Uani 1 1 d .
S6 S 0.46158(10) 0.16524(8) 0.14466(8) 0.0291(2) Uani 1 1 d .
S7 S 0.41029(10) 0.05118(8) 0.38141(8) 0.0321(2) Uani 1 1 d .
S8 S 0.68978(10) 0.13657(8) 0.30874(8) 0.0324(3) Uani 1 1 d .
N1 N 0.1992(4) 0.2493(2) 0.5747(2) 0.0350(8) Uani 1 1 d .
N2 N 0.5047(4) 0.2413(3) 0.6820(2) 0.0393(9) Uani 1 1 d .
N3 N -0.1802(3) 0.1779(2) -0.0903(2) 0.0324(8) Uani 1 1 d .
N4 N 0.0667(4) 0.2437(2) -0.1664(2) 0.0331(8) Uani 1 1 d .
C1 C 0.0789(4) 0.2628(3) 0.5183(3) 0.0359(10) Uani 1 1 d .
H1 H -0.0103 0.2437 0.5313 0.043 Uiso 1 1 calc R
C2 C 0.0746(4) 0.3026(3) 0.4419(3) 0.0333(10) Uani 1 1 d .
H2 H -0.0154 0.3102 0.4047 0.040 Uiso 1 1 calc R
C3 C 0.2014(4) 0.3316(3) 0.4197(3) 0.0285(9) Uani 1 1 d .
H3 H 0.2004 0.3582 0.3669 0.034 Uiso 1 1 calc R
C4 C 0.3304(4) 0.3201(3) 0.4777(3) 0.0245(8) Uani 1 1 d .
C5 C 0.3223(4) 0.2800(3) 0.5546(3) 0.0269(9) Uani 1 1 d .
C6 C 0.6491(5) 0.2463(3) 0.7173(3) 0.0455(12) Uani 1 1 d .
H6 H 0.6792 0.2204 0.7702 0.055 Uiso 1 1 calc R
C7 C 0.7555(5) 0.2865(3) 0.6819(3) 0.0413(11) Uani 1 1 d .
H7 H 0.8556 0.2890 0.7115 0.050 Uiso 1 1 calc R
C8 C 0.7174(4) 0.3232(3) 0.6034(3) 0.0343(10) Uani 1 1 d .
H8 H 0.7892 0.3509 0.5779 0.041 Uiso 1 1 calc R
C9 C 0.5687(4) 0.3176(3) 0.5638(3) 0.0267(9) Uani 1 1 d .
C10 C 0.4697(4) 0.2768(3) 0.6063(3) 0.0300(9) Uani 1 1 d .
C11 C 0.4847(4) 0.3442(3) 0.4796(3) 0.0246(8) Uani 1 1 d .
C12 C 0.5386(4) 0.3824(3) 0.4166(3) 0.0254(8) Uani 1 1 d .
C13 C 0.5665(4) 0.4558(3) 0.2757(3) 0.0275(9) Uani 1 1 d .
C14 C 0.7039(4) 0.4559(3) 0.3258(3) 0.0271(9) Uani 1 1 d .
C15 C 0.3289(4) 0.4816(3) 0.1415(3) 0.0332(9) Uani 1 1 d .
H15A H 0.2680 0.4068 0.1238 0.040 Uiso 1 1 calc R
H15B H 0.3160 0.5274 0.2012 0.040 Uiso 1 1 calc R
C16 C 0.2785(5) 0.5149(4) 0.0512(3) 0.0483(12) Uani 1 1 d .
H16A H 0.3353 0.5901 0.0708 0.072 Uiso 1 1 calc R
H16B H 0.1712 0.5044 0.0308 0.072 Uiso 1 1 calc R
H16C H 0.2966 0.4715 -0.0064 0.072 Uiso 1 1 calc R
C17 C 0.8416(4) 0.3866(3) 0.1932(3) 0.0425(11) Uani 1 1 d .
H17A H 0.8364 0.3243 0.2133 0.051 Uiso 1 1 calc R
H17B H 0.7480 0.3690 0.1347 0.051 Uiso 1 1 calc R
C18 C 0.9768(5) 0.4146(4) 0.1638(4) 0.0520(13) Uani 1 1 d .
H18A H 0.9849 0.4794 0.1488 0.078 Uiso 1 1 calc R
H18B H 0.9647 0.3559 0.1030 0.078 Uiso 1 1 calc R
H18C H 1.0680 0.4267 0.2205 0.078 Uiso 1 1 calc R
C19 C -0.2702(4) 0.1442(3) -0.0444(3) 0.0350(10) Uani 1 1 d .
H19 H -0.3712 0.1417 -0.0698 0.042 Uiso 1 1 calc R
C20 C -0.2265(4) 0.1130(3) 0.0369(3) 0.0344(10) Uani 1 1 d .
H20 H -0.2962 0.0904 0.0660 0.041 Uiso 1 1 calc R
C21 C -0.0799(4) 0.1146(3) 0.0762(3) 0.0291(9) Uani 1 1 d .
H21 H -0.0479 0.0927 0.1319 0.035 Uiso 1 1 calc R
C22 C 0.0178(4) 0.1490(3) 0.0318(3) 0.0237(8) Uani 1 1 d .
C23 C -0.0395(4) 0.1796(3) -0.0517(3) 0.0280(9) Uani 1 1 d .
C24 C 0.1918(5) 0.2671(3) -0.1868(3) 0.0411(11) Uani 1 1 d .
H24 H 0.1880 0.2892 -0.2426 0.049 Uiso 1 1 calc R
C25 C 0.3263(5) 0.2609(3) -0.1309(3) 0.0365(10) Uani 1 1 d .
H25 H 0.4110 0.2786 -0.1491 0.044 Uiso 1 1 calc R
C26 C 0.3381(4) 0.2290(3) -0.0487(3) 0.0317(9) Uani 1 1 d .
H26 H 0.4301 0.2259 -0.0090 0.038 Uiso 1 1 calc R
C27 C 0.2096(4) 0.2019(3) -0.0270(3) 0.0254(8) Uani 1 1 d .
C28 C 0.0792(4) 0.2114(3) -0.0887(3) 0.0276(9) Uani 1 1 d .
C29 C 0.1760(4) 0.1628(3) 0.0497(3) 0.0231(8) Uani 1 1 d .
C30 C 0.2726(4) 0.1441(3) 0.1241(3) 0.0248(8) Uani 1 1 d .
C31 C 0.3904(4) 0.0919(3) 0.2786(3) 0.0232(8) Uani 1 1 d .
C32 C 0.5032(4) 0.1248(3) 0.2483(3) 0.0245(8) Uani 1 1 d .
C33 C 0.2189(4) 0.0011(3) 0.3714(3) 0.0370(10) Uani 1 1 d .
H33A H 0.1715 0.0559 0.3687 0.044 Uiso 1 1 calc R
H33B H 0.1610 -0.0626 0.3077 0.044 Uiso 1 1 calc R
C34 C 0.2168(5) -0.0274(3) 0.4629(3) 0.0426(11) Uani 1 1 d .
H34A H 0.2645 -0.0813 0.4656 0.064 Uiso 1 1 calc R
H34B H 0.1128 -0.0558 0.4567 0.064 Uiso 1 1 calc R
H34C H 0.2718 0.0363 0.5257 0.064 Uiso 1 1 calc R
C35 C 0.6912(4) 0.0036(3) 0.2534(3) 0.0406(11) Uani 1 1 d .
H35A H 0.6264 -0.0464 0.2723 0.049 Uiso 1 1 calc R
H35B H 0.6530 -0.0207 0.1778 0.049 Uiso 1 1 calc R
C36 C 0.8522(4) 0.0072(3) 0.2946(3) 0.0444(11) Uani 1 1 d .
H36A H 0.9157 0.0583 0.2769 0.067 Uiso 1 1 calc R
H36B H 0.8572 -0.0636 0.2643 0.067 Uiso 1 1 calc R
H36C H 0.8878 0.0291 0.3691 0.067 Uiso 1 1 calc R

loop_
_atom_site_aniso_label
_atom_site_aniso_U_11
_atom_site_aniso_U_22
_atom_site_aniso_U_33
_atom_site_aniso_U_23
_atom_site_aniso_U_13
_atom_site_aniso_U_12
S1 0.0224(5) 0.0354(6) 0.0296(5) 0.0162(5) 0.0121(4) 0.0095(4)
S2 0.0212(5) 0.0342(6) 0.0383(6) 0.0150(5) 0.0124(4) 0.0108(4)
S3 0.0334(6) 0.0502(7) 0.0392(6) 0.0252(5) 0.0203(5) 0.0140(5)
S4 0.0281(5) 0.0346(6) 0.0461(7) 0.0092(5) 0.0225(5) 0.0048(5)
S5 0.0198(5) 0.0354(6) 0.0289(5) 0.0174(5) 0.0079(4) 0.0108(4)
S6 0.0201(5) 0.0362(6) 0.0347(6) 0.0167(5) 0.0109(4) 0.0113(4)
S7 0.0233(5) 0.0418(6) 0.0321(6) 0.0198(5) 0.0052(4) 0.0118(4)
S8 0.0176(5) 0.0341(6) 0.0392(6) 0.0110(5) 0.0039(4) 0.0098(4)
N1 0.034(2) 0.033(2) 0.035(2) 0.0105(16) 0.0150(16) 0.0064(16)
N2 0.055(2) 0.037(2) 0.030(2) 0.0163(17) 0.0138(18) 0.0197(18)
N3 0.0263(18) 0.0340(19) 0.0337(19) 0.0126(16) 0.0047(15) 0.0133(15)
N4 0.039(2) 0.0347(19) 0.0246(18) 0.0141(16) 0.0091(15) 0.0109(16)
C1 0.031(2) 0.034(2) 0.041(3) 0.011(2) 0.018(2) 0.0058(19)
C2 0.019(2) 0.036(2) 0.038(2) 0.009(2) 0.0086(18) 0.0073(18)
C3 0.026(2) 0.032(2) 0.028(2) 0.0135(18) 0.0102(18) 0.0091(17)
C4 0.028(2) 0.020(2) 0.024(2) 0.0062(16) 0.0113(17) 0.0061(16)
C5 0.029(2) 0.021(2) 0.023(2) 0.0048(17) 0.0078(17) 0.0033(17)
C6 0.062(3) 0.043(3) 0.032(3) 0.016(2) 0.008(2) 0.027(2)
C7 0.038(3) 0.045(3) 0.036(2) 0.014(2) 0.003(2) 0.021(2)
C8 0.030(2) 0.033(2) 0.036(2) 0.0112(19) 0.0071(19) 0.0128(18)
C9 0.032(2) 0.022(2) 0.022(2) 0.0045(17) 0.0090(17) 0.0093(17)
C10 0.040(2) 0.028(2) 0.022(2) 0.0104(18) 0.0098(18) 0.0126(18)
C11 0.026(2) 0.020(2) 0.021(2) 0.0012(16) 0.0056(16) 0.0069(16)
C12 0.024(2) 0.026(2) 0.023(2) 0.0065(17) 0.0078(16) 0.0089(16)
C13 0.028(2) 0.028(2) 0.031(2) 0.0108(18) 0.0177(18) 0.0100(17)
C14 0.025(2) 0.026(2) 0.033(2) 0.0100(18) 0.0173(18) 0.0063(16)
C15 0.028(2) 0.037(2) 0.035(2) 0.014(2) 0.0116(18) 0.0118(18)
C16 0.047(3) 0.060(3) 0.037(3) 0.024(2) 0.011(2) 0.016(2)
C17 0.035(2) 0.036(2) 0.055(3) 0.006(2) 0.029(2) 0.009(2)
C18 0.045(3) 0.055(3) 0.055(3) 0.008(2) 0.034(2) 0.014(2)
C19 0.021(2) 0.040(2) 0.038(2) 0.011(2) 0.0029(18) 0.0136(18)
C20 0.024(2) 0.046(3) 0.037(2) 0.015(2) 0.0152(19) 0.0147(19)
C21 0.028(2) 0.035(2) 0.031(2) 0.0172(19) 0.0124(18) 0.0159(18)
C22 0.0212(19) 0.023(2) 0.021(2) 0.0036(16) 0.0047(16) 0.0077(16)
C23 0.025(2) 0.026(2) 0.027(2) 0.0074(17) 0.0046(17) 0.0080(17)
C24 0.049(3) 0.043(3) 0.030(2) 0.020(2) 0.014(2) 0.008(2)
C25 0.036(2) 0.032(2) 0.040(3) 0.014(2) 0.019(2) 0.0026(19)
C26 0.030(2) 0.032(2) 0.035(2) 0.0141(19) 0.0140(19) 0.0078(18)
C27 0.030(2) 0.020(2) 0.021(2) 0.0053(16) 0.0082(17) 0.0051(16)
C28 0.032(2) 0.024(2) 0.025(2) 0.0090(17) 0.0076(18) 0.0089(17)
C29 0.0223(19) 0.0209(19) 0.024(2) 0.0064(16) 0.0085(16) 0.0078(15)
C30 0.0216(19) 0.024(2) 0.027(2) 0.0073(17) 0.0094(16) 0.0076(16)
C31 0.0180(18) 0.023(2) 0.025(2) 0.0060(16) 0.0038(16) 0.0086(15)
C32 0.0154(18) 0.026(2) 0.026(2) 0.0063(17) 0.0014(16) 0.0080(15)
C33 0.026(2) 0.051(3) 0.037(2) 0.024(2) 0.0109(19) 0.0114(19)
C34 0.039(2) 0.052(3) 0.044(3) 0.031(2) 0.016(2) 0.013(2)
C35 0.028(2) 0.036(2) 0.044(3) 0.005(2) 0.004(2) 0.0124(19)
C36 0.030(2) 0.044(3) 0.049(3) 0.007(2) 0.006(2) 0.021(2)

loop_
_atom_type_symbol
_atom_type_description
_atom_type_scat_dispersion_real
_atom_type_scat_dispersion_imag
_atom_type_scat_source
C C 0.0033 0.0016 'International Tables Vol C Tables 4.2.6.8 and 6.1.1.4'
H H 0.0000 0.0000 'International Tables Vol C Tables 4.2.6.8 and 6.1.1.4'
N N 0.0061 0.0033 'International Tables Vol C Tables 4.2.6.8 and 6.1.1.4'
S S 0.1246 0.1234 'International Tables Vol C Tables 4.2.6.8 and 6.1.1.4'

loop_
_geom_angle_atom_site_label_1
_geom_angle_atom_site_label_2
_geom_angle_atom_site_label_3
_geom_angle
C13 S1 C12 97.00(18)
C14 S2 C12 96.67(17)
C13 S3 C15 102.51(18)
C14 S4 C17 101.66(18)
C30 S5 C31 97.55(17)
C30 S6 C32 96.72(17)
C31 S7 C33 102.59(17)
C32 S8 C35 103.29(17)
C1 N1 C5 115.0(3)
C10 N2 C6 114.4(4)
C23 N3 C19 115.2(3)
C28 N4 C24 115.0(3)
N1 C1 C2 124.6(4)
N1 C1 H1 117.7
C2 C1 H1 117.7
C1 C2 C3 120.1(4)
C1 C2 H2 120.0
C3 C2 H2 120.0
C2 C3 C4 117.3(4)
C2 C3 H3 121.4
C4 C3 H3 121.4
C3 C4 C5 117.7(3)
C3 C4 C11 133.5(3)
C5 C4 C11 108.7(3)
N1 C5 C4 125.3(3)
N1 C5 C10 126.5(3)
C4 C5 C10 108.2(3)
N2 C6 C7 124.4(4)
N2 C6 H6 117.8
C7 C6 H6 117.8
C6 C7 C8 120.4(4)
C6 C7 H7 119.8
C8 C7 H7 119.8
C7 C8 C9 116.8(4)
C7 C8 H8 121.6
C9 C8 H8 121.6
C8 C9 C10 118.2(3)
C8 C9 C11 133.1(4)
C10 C9 C11 108.7(3)
N2 C10 C9 125.7(4)
N2 C10 C5 125.5(4)
C9 C10 C5 108.8(3)
C12 C11 C4 127.3(3)
C12 C11 C9 127.1(3)
C4 C11 C9 105.6(3)
C11 C12 S2 124.2(3)
C11 C12 S1 122.8(3)
S2 C12 S1 113.0(2)
C14 C13 S1 116.0(3)
C14 C13 S3 123.4(3)
S1 C13 S3 120.6(2)
C13 C14 S2 117.3(3)
C13 C14 S4 124.8(3)
S2 C14 S4 117.9(2)
C16 C15 S3 107.8(3)
C16 C15 H15A 110.1
S3 C15 H15A 110.1
C16 C15 H15B 110.1
S3 C15 H15B 110.1
H15A C15 H15B 108.5
C15 C16 H16A 109.5
C15 C16 H16B 109.5
H16A C16 H16B 109.5
C15 C16 H16C 109.5
H16A C16 H16C 109.5
H16B C16 H16C 109.5
C18 C17 S4 107.3(3)
C18 C17 H17A 110.3
S4 C17 H17A 110.3
C18 C17 H17B 110.3
S4 C17 H17B 110.3
H17A C17 H17B 108.5
C17 C18 H18A 109.5
C17 C18 H18B 109.5
H18A C18 H18B 109.5
C17 C18 H18C 109.5
H18A C18 H18C 109.5
H18B C18 H18C 109.5
N3 C19 C20 124.5(3)
N3 C19 H19 117.7
C20 C19 H19 117.7
C19 C20 C21 119.8(4)
C19 C20 H20 120.1
C21 C20 H20 120.1
C22 C21 C20 117.9(3)
C22 C21 H21 121.1
C20 C21 H21 121.1
C21 C22 C23 117.5(3)
C21 C22 C29 134.9(3)
C23 C22 C29 107.7(3)
N3 C23 C22 125.0(4)
N3 C23 C28 125.9(3)
C22 C23 C28 109.1(3)
N4 C24 C25 123.7(4)
N4 C24 H24 118.1
C25 C24 H24 118.1
C26 C25 C24 120.5(4)
C26 C25 H25 119.7
C24 C25 H25 119.7
C25 C26 C27 117.2(4)
C25 C26 H26 121.4
C27 C26 H26 121.4
C26 C27 C28 117.4(3)
C26 C27 C29 133.5(3)
C28 C27 C29 109.1(3)
N4 C28 C27 126.1(3)
N4 C28 C23 126.2(3)
C27 C28 C23 107.7(3)
C30 C29 C22 126.3(3)
C30 C29 C27 127.2(3)
C22 C29 C27 106.5(3)
C29 C30 S5 122.5(3)
C29 C30 S6 124.7(3)
S5 C30 S6 112.8(2)
C32 C31 S7 124.2(3)
C32 C31 S5 115.6(3)
S7 C31 S5 120.2(2)
C31 C32 S6 117.3(3)
C31 C32 S8 125.0(3)
S6 C32 S8 117.6(2)
C34 C33 S7 109.6(3)
C34 C33 H33A 109.8
S7 C33 H33A 109.8
C34 C33 H33B 109.8
S7 C33 H33B 109.8
H33A C33 H33B 108.2
C33 C34 H34A 109.5
C33 C34 H34B 109.5
H34A C34 H34B 109.5
C33 C34 H34C 109.5
H34A C34 H34C 109.5
H34B C34 H34C 109.5
C36 C35 S8 107.5(3)
C36 C35 H35A 110.2
S8 C35 H35A 110.2
C36 C35 H35B 110.2
S8 C35 H35B 110.2
H35A C35 H35B 108.5
C35 C36 H36A 109.5
C35 C36 H36B 109.5
H36A C36 H36B 109.5
C35 C36 H36C 109.5
H36A C36 H36C 109.5
H36B C36 H36C 109.5

loop_
_geom_bond_atom_site_label_1
_geom_bond_atom_site_label_2
_geom_bond_distance
S1 C13 1.742(4)
S1 C12 1.749(4)
S2 C14 1.739(4)
S2 C12 1.741(4)
S3 C13 1.744(4)
S3 C15 1.815(4)
S4 C14 1.759(4)
S4 C17 1.810(4)
S5 C30 1.744(4)
S5 C31 1.748(3)
S6 C30 1.745(3)
S6 C32 1.749(4)
S7 C31 1.738(4)
S7 C33 1.806(4)
S8 C32 1.751(3)
S8 C35 1.807(4)
N1 C1 1.331(5)
N1 C5 1.338(5)
N2 C10 1.335(5)
N2 C6 1.350(5)
N3 C23 1.337(4)
N3 C19 1.340(5)
N4 C28 1.330(5)
N4 C24 1.345(5)
C1 C2 1.384(5)
C1 H1 0.9500
C2 C3 1.385(5)
C2 H2 0.9500
C3 C4 1.391(5)
C3 H3 0.9500
C4 C5 1.410(5)
C4 C11 1.475(5)
C5 C10 1.458(5)
C6 C7 1.378(6)
C6 H6 0.9500
C7 C8 1.386(5)
C7 H7 0.9500
C8 C9 1.393(5)
C8 H8 0.9500
C9 C10 1.403(5)
C9 C11 1.476(5)
C11 C12 1.364(5)
C13 C14 1.349(5)
C15 C16 1.522(5)
C15 H15A 0.9900
C15 H15B 0.9900
C16 H16A 0.9800
C16 H16B 0.9800
C16 H16C 0.9800
C17 C18 1.521(5)
C17 H17A 0.9900
C17 H17B 0.9900
C18 H18A 0.9800
C18 H18B 0.9800
C18 H18C 0.9800
C19 C20 1.379(5)
C19 H19 0.9500
C20 C21 1.392(5)
C20 H20 0.9500
C21 C22 1.385(5)
C21 H21 0.9500
C22 C23 1.424(5)
C22 C29 1.467(5)
C23 C28 1.459(5)
C24 C25 1.388(6)
C24 H24 0.9500
C25 C26 1.387(5)
C25 H25 0.9500
C26 C27 1.393(5)
C26 H26 0.9500
C27 C28 1.410(5)
C27 C29 1.470(5)
C29 C30 1.364(5)
C31 C32 1.348(5)
C33 C34 1.514(5)
C33 H33A 0.9900
C33 H33B 0.9900
C34 H34A 0.9800
C34 H34B 0.9800
C34 H34C 0.9800
C35 C36 1.518(5)
C35 H35A 0.9900
C35 H35B 0.9900
C36 H36A 0.9800
C36 H36B 0.9800
C36 H36C 0.9800

loop_
_geom_hbond_atom_site_label_D
_geom_hbond_atom_site_label_H
_geom_hbond_atom_site_label_A
_geom_hbond_distance_DH
_geom_hbond_distance_HA
_geom_hbond_distance_DA
_geom_hbond_angle_DHA
_geom_hbond_site_symmetry_A
C24 H24 N1 0.95 2.63 3.471(5) 148.3 1_554
C6 H6 N3 0.95 2.44 3.369(5) 165.6 1_656

loop_
_geom_torsion_atom_site_label_1
_geom_torsion_atom_site_label_2
_geom_torsion_atom_site_label_3
_geom_torsion_atom_site_label_4
_geom_torsion
C5 N1 C1 C2 1.6(6)
N1 C1 C2 C3 0.1(6)
C1 C2 C3 C4 -0.9(6)
C2 C3 C4 C5 0.0(5)
C2 C3 C4 C11 -178.0(4)
C1 N1 C5 C4 -2.6(5)
C1 N1 C5 C10 178.3(3)
C3 C4 C5 N1 1.9(6)
C11 C4 C5 N1 -179.7(3)
C3 C4 C5 C10 -178.9(3)
C11 C4 C5 C10 -0.5(4)
C10 N2 C6 C7 1.4(6)
N2 C6 C7 C8 -1.4(7)
C6 C7 C8 C9 0.2(6)
C7 C8 C9 C10 0.7(5)
C7 C8 C9 C11 -177.4(4)
C6 N2 C10 C9 -0.4(6)
C6 N2 C10 C5 179.9(4)
C8 C9 C10 N2 -0.7(6)
C11 C9 C10 N2 177.9(3)
C8 C9 C10 C5 179.1(3)
C11 C9 C10 C5 -2.4(4)
N1 C5 C10 N2 0.8(6)
C4 C5 C10 N2 -178.5(3)
N1 C5 C10 C9 -179.0(3)
C4 C5 C10 C9 1.8(4)
C3 C4 C11 C12 -3.2(7)
C5 C4 C11 C12 178.7(3)
C3 C4 C11 C9 177.2(4)
C5 C4 C11 C9 -1.0(4)
C8 C9 C11 C12 0.6(6)
C10 C9 C11 C12 -177.6(3)
C8 C9 C11 C4 -179.7(4)
C10 C9 C11 C4 2.1(4)
C4 C11 C12 S2 -179.7(3)
C9 C11 C12 S2 0.0(5)
C4 C11 C12 S1 -1.0(5)
C9 C11 C12 S1 178.6(3)
C14 S2 C12 C11 -178.4(3)
C14 S2 C12 S1 2.8(2)
C13 S1 C12 C11 178.6(3)
C13 S1 C12 S2 -2.6(2)
C12 S1 C13 C14 1.3(3)
C12 S1 C13 S3 178.9(2)
C15 S3 C13 C14 -178.3(3)
C15 S3 C13 S1 4.3(3)
S1 C13 C14 S2 0.5(4)
S3 C13 C14 S2 -177.0(2)
S1 C13 C14 S4 -179.0(2)
S3 C13 C14 S4 3.5(5)
C12 S2 C14 C13 -2.1(3)
C12 S2 C14 S4 177.5(2)
C17 S4 C14 C13 -82.8(4)
C17 S4 C14 S2 97.6(3)
C13 S3 C15 C16 179.6(3)
C14 S4 C17 C18 -178.7(3)
C23 N3 C19 C20 0.1(6)
N3 C19 C20 C21 -0.4(6)
C19 C20 C21 C22 0.5(6)
C20 C21 C22 C23 -0.4(5)
C20 C21 C22 C29 179.7(4)
C19 N3 C23 C22 0.0(5)
C19 N3 C23 C28 179.1(3)
C21 C22 C23 N3 0.1(5)
C29 C22 C23 N3 -179.9(3)
C21 C22 C23 C28 -179.1(3)
C29 C22 C23 C28 0.9(4)
C28 N4 C24 C25 -1.3(6)
N4 C24 C25 C26 0.1(6)
C24 C25 C26 C27 1.3(6)
C25 C26 C27 C28 -1.5(5)
C25 C26 C27 C29 178.2(4)
C24 N4 C28 C27 1.1(6)
C24 N4 C28 C23 -179.0(4)
C26 C27 C28 N4 0.3(6)
C29 C27 C28 N4 -179.5(3)
C26 C27 C28 C23 -179.7(3)
C29 C27 C28 C23 0.5(4)
N3 C23 C28 N4 0.0(6)
C22 C23 C28 N4 179.2(3)
N3 C23 C28 C27 179.9(3)
C22 C23 C28 C27 -0.9(4)
C21 C22 C29 C30 -1.3(7)
C23 C22 C29 C30 178.8(3)
C21 C22 C29 C27 179.4(4)
C23 C22 C29 C27 -0.5(4)
C26 C27 C29 C30 1.0(6)
C28 C27 C29 C30 -179.3(3)
C26 C27 C29 C22 -179.7(4)
C28 C27 C29 C22 0.0(4)
C22 C29 C30 S5 2.3(5)
C27 C29 C30 S5 -178.6(3)
C22 C29 C30 S6 -178.2(3)
C27 C29 C30 S6 1.0(5)
C31 S5 C30 C29 -179.8(3)
C31 S5 C30 S6 0.6(2)
C32 S6 C30 C29 179.8(3)
C32 S6 C30 S5 -0.7(2)
C33 S7 C31 C32 -172.5(3)
C33 S7 C31 S5 8.9(3)
C30 S5 C31 C32 -0.4(3)
C30 S5 C31 S7 178.3(2)
S7 C31 C32 S6 -178.69(19)
S5 C31 C32 S6 -0.1(4)
S7 C31 C32 S8 -2.2(5)
S5 C31 C32 S8 176.4(2)
C30 S6 C32 C31 0.4(3)
C30 S6 C32 S8 -176.3(2)
C35 S8 C32 C31 84.7(4)
C35 S8 C32 S6 -98.8(2)
C31 S7 C33 C34 -174.0(3)
C32 S8 C35 C36 175.4(3)
